data_7032695
loop_
_publ_author_name
'Elorriaga, David'
'Carrillo-Hermosilla, Fernando'
'Anti\~nolo, Antonio'
'L\'opez-Solera, Isabel'
'Fern\'andez-Gal\'an, Rafael'
'Villase\~nor, Elena'

_publ_section_title
;
 Mixed amido-/imido-/guanidinato niobium complexes: synthesis and the
 effect of ligands on insertion reactions.
;
_journal_issue 46
_journal_name_full 'Dalton transactions (Cambridge, England : 2003)'
_journal_page_first 17434
_journal_page_last 17444
_journal_paper_doi 10.1039/c4dt01975j
_journal_volume 43
_journal_year 2014
_chemical_formula_sum 'C25 H49 N6 Nb'
_chemical_formula_weight 526.61
_chemical_name_systematic
; 
 ? 
;
_space_group_IT_number 14
_symmetry_cell_setting monoclinic
_symmetry_space_group_name_Hall '-P 2yn'
_symmetry_space_group_name_H-M 'P 1 21/n 1'
_atom_sites_solution_hydrogens geom
_atom_sites_solution_primary direct
_atom_sites_solution_secondary difmap
_audit_creation_method SHELXL-97
_cell_angle_alpha 90.00
_cell_angle_beta 128.288(11)
_cell_angle_gamma 90.00
_cell_formula_units_Z 4
_cell_length_a 22.658(5)
_cell_length_b 9.5025(17)
_cell_length_c 17.340(4)
_cell_measurement_reflns_used 1818
_cell_measurement_temperature 260(2)
_cell_measurement_theta_max 23.1121
_cell_measurement_theta_min 2.2904
_cell_volume 2930.4(12)
_computing_cell_refinement 'Bruker SAINT'
_computing_data_collection 'Bruker APEX'
_computing_data_reduction 'Bruker SAINT'
_computing_molecular_graphics 'Bruker SHELXTL'
_computing_publication_material 'Bruker SHELXTL'
_computing_structure_refinement 'SHELXL-97 (Sheldrick, 1997)'
_computing_structure_solution 'SHELXS-97 (Sheldrick, 1990)'
_diffrn_ambient_temperature 260(2)
_diffrn_measured_fraction_theta_full 0.983
_diffrn_measured_fraction_theta_max 0.983
_diffrn_measurement_device_type 'CCD area detector'
_diffrn_measurement_method 'phi and omega scans'
_diffrn_radiation_monochromator graphite
_diffrn_radiation_source 'fine-focus sealed tube'
_diffrn_radiation_type MoK\a
_diffrn_radiation_wavelength 0.71073
_diffrn_reflns_av_R_equivalents 0.0985
_diffrn_reflns_av_sigmaI/netI 0.1310
_diffrn_reflns_limit_h_max 32
_diffrn_reflns_limit_h_min -32
_diffrn_reflns_limit_k_max 13
_diffrn_reflns_limit_k_min -12
_diffrn_reflns_limit_l_max 24
_diffrn_reflns_limit_l_min -24
_diffrn_reflns_number 26779
_diffrn_reflns_theta_full 30.62
_diffrn_reflns_theta_max 30.62
_diffrn_reflns_theta_min 2.29
_exptl_absorpt_coefficient_mu 0.432
_exptl_absorpt_correction_T_max 0.7461
_exptl_absorpt_correction_T_min 0.6546
_exptl_absorpt_correction_type multi-scan
_exptl_absorpt_process_details SADABS
_exptl_crystal_colour Yellow
_exptl_crystal_density_diffrn 1.194
_exptl_crystal_density_method 'not measured'
_exptl_crystal_description Prismatic
_exptl_crystal_F_000 1128
_exptl_crystal_size_max 0.36
_exptl_crystal_size_mid 0.21
_exptl_crystal_size_min 0.18
_refine_diff_density_max 0.408
_refine_diff_density_min -0.616
_refine_diff_density_rms 0.086
_refine_ls_extinction_coef 0.0061(4)
_refine_ls_extinction_expression Fc^*^=kFc[1+0.001xFc^2^\l^3^/sin(2\q)]^-1/4^
_refine_ls_extinction_method SHELXL
_refine_ls_goodness_of_fit_ref 0.943
_refine_ls_hydrogen_treatment constr
_refine_ls_matrix_type full
_refine_ls_number_parameters 304
_refine_ls_number_reflns 8896
_refine_ls_number_restraints 0
_refine_ls_restrained_S_all 0.943
_refine_ls_R_factor_all 0.1382
_refine_ls_R_factor_gt 0.0523
_refine_ls_shift/su_max 0.000
_refine_ls_shift/su_mean 0.000
_refine_ls_structure_factor_coef Fsqd
_refine_ls_weighting_details 'calc w=1/[\s^2^(Fo^2^)+(0.0378P)^2^+0.0000P] where P=(Fo^2^+2Fc^2^)/3'
_refine_ls_weighting_scheme calc
_refine_ls_wR_factor_gt 0.0940
_refine_ls_wR_factor_ref 0.1206
_reflns_number_gt 4572
_reflns_number_total 8896
_reflns_threshold_expression >2sigma(I)
_cod_data_source_file c4dt01975j2.cif
_cod_data_source_block 3
_cod_depositor_comments
;
The following automatic conversions were performed:

'_symmetry_cell_setting' value 'Monoclinic' changed to 'monoclinic'
according to
/usr/data/users/saulius/crontab/automatic-downloads/rss-feeds/RSC/lib/dictionaries/cif_core.dic
dictionary named 'cif_core.dic' version 2.4.2 from 2011-04-26.

Automatic conversion script
Id: cif_fix_values 2827 2014-09-09 07:05:25Z andrius 

 Adding full bibliography for 7032694--7032696.cif.
;
_cod_original_cell_volume 2930.4(11)
_cod_original_sg_symbol_H-M P2(1)/n
_cod_database_code 7032695

loop_
_symmetry_equiv_pos_as_xyz
'x, y, z'
'-x+1/2, y+1/2, -z+1/2'
'-x, -y, -z'
'x-1/2, -y-1/2, z-1/2'

loop_
_atom_site_label
_atom_site_type_symbol
_atom_site_fract_x
_atom_site_fract_y
_atom_site_fract_z
_atom_site_U_iso_or_equiv
_atom_site_adp_type
_atom_site_occupancy
_atom_site_symmetry_multiplicity
_atom_site_calc_flag
_atom_site_refinement_flags
Nb1 Nb 0.049533(16) 0.36025(3) 0.36092(2) 0.03303(10) Uani 1 1 d .
N1 N 0.13144(14) 0.4581(3) 0.40577(18) 0.0371(6) Uani 1 1 d .
N2 N 0.04505(15) 0.1859(3) 0.27055(19) 0.0393(7) Uani 1 1 d .
N3 N -0.02970(15) 0.3670(3) 0.2019(2) 0.0485(7) Uani 1 1 d .
N4 N -0.05571(19) 0.1745(3) 0.0970(2) 0.0644(10) Uani 1 1 d .
N5 N 0.06956(17) 0.2249(3) 0.4611(2) 0.0492(8) Uani 1 1 d .
N6 N -0.01027(17) 0.5088(3) 0.3668(2) 0.0503(8) Uani 1 1 d .
C1 C 0.18500(17) 0.5552(3) 0.4238(2) 0.0362(8) Uani 1 1 d .
C2 C 0.22772(19) 0.6311(3) 0.5127(2) 0.0449(8) Uani 1 1 d .
C3 C 0.2805(2) 0.7267(4) 0.5280(3) 0.0579(11) Uani 1 1 d .
H3 H 0.3092 0.7777 0.5863 0.070 Uiso 1 1 calc R
C4 C 0.2913(2) 0.7477(4) 0.4598(3) 0.0605(11) Uani 1 1 d .
H4 H 0.3271 0.8121 0.4720 0.073 Uiso 1 1 calc R
C5 C 0.2494(2) 0.6739(4) 0.3730(3) 0.0561(10) Uani 1 1 d .
H5 H 0.2574 0.6886 0.3270 0.067 Uiso 1 1 calc R
C6 C 0.19527(18) 0.5777(3) 0.3528(3) 0.0405(8) Uani 1 1 d .
C7 C 0.2166(2) 0.6123(4) 0.5887(3) 0.0567(11) Uani 1 1 d .
H7 H 0.1710 0.5560 0.5591 0.068 Uiso 1 1 calc R
C8 C 0.2056(3) 0.7506(5) 0.6219(4) 0.0949(17) Uani 1 1 d .
H8A H 0.2492 0.8087 0.6503 0.142 Uiso 1 1 calc R
H8B H 0.1982 0.7327 0.6699 0.142 Uiso 1 1 calc R
H8C H 0.1622 0.7980 0.5664 0.142 Uiso 1 1 calc R
C9 C 0.2822(3) 0.5304(5) 0.6773(3) 0.1020(18) Uani 1 1 d .
H9A H 0.2857 0.4394 0.6562 0.153 Uiso 1 1 calc R
H9B H 0.2740 0.5193 0.7250 0.153 Uiso 1 1 calc R
H9C H 0.3282 0.5812 0.7061 0.153 Uiso 1 1 calc R
C10 C 0.1443(2) 0.5055(4) 0.2539(3) 0.0518(10) Uani 1 1 d .
H10 H 0.1253 0.4194 0.2627 0.062 Uiso 1 1 calc R
C11 C 0.0767(3) 0.5994(4) 0.1812(3) 0.0735(13) Uani 1 1 d .
H11A H 0.0491 0.6172 0.2055 0.110 Uiso 1 1 calc R
H11B H 0.0446 0.5529 0.1187 0.110 Uiso 1 1 calc R
H11C H 0.0938 0.6869 0.1738 0.110 Uiso 1 1 calc R
C12 C 0.1844(3) 0.4632(5) 0.2128(4) 0.0964(18) Uani 1 1 d .
H12A H 0.2024 0.5459 0.2015 0.145 Uiso 1 1 calc R
H12B H 0.1500 0.4138 0.1519 0.145 Uiso 1 1 calc R
H12C H 0.2260 0.4030 0.2589 0.145 Uiso 1 1 calc R
C13 C -0.01457(19) 0.2389(4) 0.1868(2) 0.0427(8) Uani 1 1 d .
C14 C 0.0987(2) 0.0788(4) 0.2860(3) 0.0505(9) Uani 1 1 d .
C15 C 0.1756(2) 0.1263(4) 0.3748(3) 0.0815(15) Uani 1 1 d .
H15A H 0.1885 0.2128 0.3600 0.122 Uiso 1 1 calc R
H15B H 0.2121 0.0556 0.3918 0.122 Uiso 1 1 calc R
H15C H 0.1749 0.1407 0.4291 0.122 Uiso 1 1 calc R
C16 C 0.1000(3) 0.0636(5) 0.2000(3) 0.0781(13) Uani 1 1 d .
H16A H 0.0527 0.0262 0.1444 0.117 Uiso 1 1 calc R
H16B H 0.1398 0.0009 0.2176 0.117 Uiso 1 1 calc R
H16C H 0.1081 0.1541 0.1834 0.117 Uiso 1 1 calc R
C17 C 0.0828(3) -0.0629(4) 0.3120(4) 0.0847(15) Uani 1 1 d .
H17A H 0.0880 -0.0531 0.3711 0.127 Uiso 1 1 calc R
H17B H 0.1180 -0.1318 0.3220 0.127 Uiso 1 1 calc R
H17C H 0.0326 -0.0925 0.2593 0.127 Uiso 1 1 calc R
C18 C -0.1046(2) 0.4306(5) 0.1386(3) 0.0781(14) Uani 1 1 d .
H18A H -0.1181 0.4464 0.0741 0.094 Uiso 1 1 calc R
H18B H -0.1025 0.5217 0.1655 0.094 Uiso 1 1 calc R
C19 C -0.1656(3) 0.3441(6) 0.1268(4) 0.1068(19) Uani 1 1 d .
H19A H -0.1726 0.2585 0.0926 0.160 Uiso 1 1 calc R
H19B H -0.2116 0.3967 0.0900 0.160 Uiso 1 1 calc R
H19C H -0.1512 0.3220 0.1904 0.160 Uiso 1 1 calc R
C20 C -0.0842(3) 0.2502(6) 0.0085(3) 0.114(2) Uani 1 1 d .
H20A H -0.0567 0.3365 0.0248 0.171 Uiso 1 1 calc R
H20B H -0.1365 0.2710 -0.0260 0.171 Uiso 1 1 calc R
H20C H -0.0785 0.1939 -0.0324 0.171 Uiso 1 1 calc R
C21 C -0.0858(3) 0.0345(5) 0.0823(3) 0.0888(16) Uani 1 1 d .
H21A H -0.0637 -0.0273 0.0627 0.133 Uiso 1 1 calc R
H21B H -0.1394 0.0367 0.0319 0.133 Uiso 1 1 calc R
H21C H -0.0744 0.0010 0.1424 0.133 Uiso 1 1 calc R
C22 C 0.1339(3) 0.1962(5) 0.5620(3) 0.0776(14) Uani 1 1 d .
H22A H 0.1183 0.1941 0.6023 0.116 Uiso 1 1 calc R
H22B H 0.1709 0.2687 0.5850 0.116 Uiso 1 1 calc R
H22C H 0.1552 0.1069 0.5655 0.116 Uiso 1 1 calc R
C23 C 0.0084(3) 0.1258(4) 0.4242(3) 0.0757(13) Uani 1 1 d .
H23A H 0.0272 0.0314 0.4357 0.113 Uiso 1 1 calc R
H23B H -0.0298 0.1402 0.3549 0.113 Uiso 1 1 calc R
H23C H -0.0127 0.1405 0.4575 0.113 Uiso 1 1 calc R
C24 C -0.0030(3) 0.6589(4) 0.3608(3) 0.0766(14) Uani 1 1 d .
H24A H -0.0491 0.6955 0.3028 0.115 Uiso 1 1 calc R
H24B H 0.0373 0.6769 0.3580 0.115 Uiso 1 1 calc R
H24C H 0.0076 0.7040 0.4178 0.115 Uiso 1 1 calc R
C25 C -0.0721(2) 0.4795(4) 0.3689(3) 0.0762(13) Uani 1 1 d .
H25A H -0.0644 0.5293 0.4227 0.114 Uiso 1 1 calc R
H25B H -0.0743 0.3802 0.3772 0.114 Uiso 1 1 calc R
H25C H -0.1185 0.5096 0.3083 0.114 Uiso 1 1 calc R

loop_
_atom_site_aniso_label
_atom_site_aniso_U_11
_atom_site_aniso_U_22
_atom_site_aniso_U_33
_atom_site_aniso_U_23
_atom_site_aniso_U_13
_atom_site_aniso_U_12
Nb1 0.03635(15) 0.02867(17) 0.03590(15) 0.00261(13) 0.02329(12) -0.00080(13)
N1 0.0429(16) 0.0337(16) 0.0375(15) -0.0039(11) 0.0263(13) -0.0025(11)
N2 0.0457(16) 0.0297(15) 0.0381(15) -0.0004(11) 0.0238(13) -0.0009(11)
N3 0.0428(16) 0.0460(19) 0.0427(16) 0.0091(14) 0.0196(13) 0.0064(13)
N4 0.073(2) 0.066(2) 0.0361(17) -0.0085(15) 0.0246(16) -0.0188(17)
N5 0.066(2) 0.0418(18) 0.0477(18) 0.0080(13) 0.0390(16) 0.0023(14)
N6 0.063(2) 0.0402(19) 0.069(2) 0.0071(14) 0.0513(18) 0.0080(14)
C1 0.0374(18) 0.0271(19) 0.0453(19) 0.0041(14) 0.0262(15) 0.0010(13)
C2 0.0465(19) 0.034(2) 0.048(2) -0.0025(16) 0.0262(16) -0.0060(15)
C3 0.058(2) 0.047(2) 0.062(3) -0.0100(19) 0.033(2) -0.0207(18)
C4 0.059(3) 0.044(2) 0.082(3) -0.003(2) 0.045(2) -0.0175(18)
C5 0.070(3) 0.046(2) 0.075(3) 0.0052(19) 0.056(2) -0.0039(18)
C6 0.0428(19) 0.0284(18) 0.056(2) 0.0036(15) 0.0335(17) -0.0007(14)
C7 0.070(3) 0.057(3) 0.047(2) -0.0152(18) 0.038(2) -0.0212(19)
C8 0.124(5) 0.078(4) 0.120(4) -0.039(3) 0.094(4) -0.028(3)
C9 0.130(5) 0.108(4) 0.066(3) 0.011(3) 0.060(3) 0.003(3)
C10 0.079(3) 0.040(2) 0.063(2) -0.0051(18) 0.058(2) -0.0064(18)
C11 0.094(3) 0.070(3) 0.050(2) 0.000(2) 0.041(2) -0.010(2)
C12 0.139(5) 0.091(4) 0.124(5) -0.041(3) 0.114(4) -0.034(3)
C13 0.0424(19) 0.046(2) 0.0369(19) -0.0001(15) 0.0230(16) -0.0099(15)
C14 0.057(2) 0.040(2) 0.057(2) -0.0029(17) 0.037(2) 0.0035(17)
C15 0.061(3) 0.073(3) 0.080(3) -0.006(2) 0.028(2) 0.029(2)
C16 0.088(3) 0.080(3) 0.089(3) -0.012(3) 0.066(3) 0.004(3)
C17 0.127(4) 0.040(3) 0.121(4) 0.018(3) 0.093(4) 0.023(3)
C18 0.058(3) 0.083(3) 0.058(3) 0.014(2) 0.018(2) 0.024(2)
C19 0.044(3) 0.155(5) 0.084(4) -0.003(3) 0.021(2) 0.003(3)
C20 0.144(5) 0.125(5) 0.042(3) 0.002(3) 0.043(3) -0.019(4)
C21 0.088(4) 0.077(3) 0.080(3) -0.034(3) 0.041(3) -0.035(3)
C22 0.101(4) 0.080(3) 0.050(2) 0.023(2) 0.046(3) 0.034(3)
C23 0.108(4) 0.054(3) 0.107(4) 0.003(2) 0.087(3) -0.013(2)
C24 0.091(3) 0.048(3) 0.114(4) 0.009(2) 0.075(3) 0.014(2)
C25 0.073(3) 0.079(3) 0.101(4) 0.005(3) 0.067(3) 0.010(2)

loop_
_atom_type_symbol
_atom_type_description
_atom_type_scat_dispersion_real
_atom_type_scat_dispersion_imag
_atom_type_scat_source
C C 0.0033 0.0016 'International Tables Vol C Tables 4.2.6.8 and 6.1.1.4'
H H 0.0000 0.0000 'International Tables Vol C Tables 4.2.6.8 and 6.1.1.4'
N N 0.0061 0.0033 'International Tables Vol C Tables 4.2.6.8 and 6.1.1.4'
Nb Nb -2.0727 0.6215 'International Tables Vol C Tables 4.2.6.8 and 6.1.1.4'

loop_
_geom_angle_atom_site_label_1
_geom_angle_atom_site_label_2
_geom_angle_atom_site_label_3
_geom_angle
N1 Nb1 N5 110.43(12)
N1 Nb1 N6 99.55(12)
N5 Nb1 N6 102.03(13)
N1 Nb1 N3 111.13(12)
N5 Nb1 N3 134.12(12)
N6 Nb1 N3 89.46(12)
N1 Nb1 N2 106.08(11)
N5 Nb1 N2 91.15(11)
N6 Nb1 N2 144.92(11)
N3 Nb1 N2 59.24(10)
N1 Nb1 C13 114.33(11)
N5 Nb1 C13 112.41(11)
N6 Nb1 C13 116.81(12)
N3 Nb1 C13 29.78(10)
N2 Nb1 C13 29.71(10)
C1 N1 Nb1 167.3(2)
C13 N2 C14 128.7(3)
C13 N2 Nb1 93.4(2)
C14 N2 Nb1 135.0(2)
C13 N3 C18 123.3(3)
C13 N3 Nb1 96.4(2)
C18 N3 Nb1 128.9(3)
C13 N4 C20 122.0(3)
C13 N4 C21 121.9(3)
C20 N4 C21 115.0(3)
C22 N5 C23 112.4(3)
C22 N5 Nb1 134.0(3)
C23 N5 Nb1 113.4(2)
C24 N6 C25 110.2(3)
C24 N6 Nb1 125.5(3)
C25 N6 Nb1 124.1(2)
N1 C1 C6 119.8(3)
N1 C1 C2 119.8(3)
C6 C1 C2 120.4(3)
C3 C2 C1 118.0(3)
C3 C2 C7 120.3(3)
C1 C2 C7 121.7(3)
C4 C3 C2 121.7(4)
C3 C4 C5 120.2(4)
C4 C5 C6 120.9(4)
C5 C6 C1 118.7(3)
C5 C6 C10 121.1(3)
C1 C6 C10 120.0(3)
C2 C7 C8 112.8(3)
C2 C7 C9 110.8(4)
C8 C7 C9 110.2(4)
C6 C10 C12 113.3(4)
C6 C10 C11 109.9(3)
C12 C10 C11 110.7(4)
N2 C13 N3 110.0(3)
N2 C13 N4 126.2(3)
N3 C13 N4 123.7(3)
N2 C13 Nb1 56.86(17)
N3 C13 Nb1 53.80(16)
N4 C13 Nb1 172.3(3)
N2 C14 C15 106.1(3)
N2 C14 C16 113.7(3)
C15 C14 C16 108.6(4)
N2 C14 C17 110.0(3)
C15 C14 C17 107.2(3)
C16 C14 C17 110.9(3)
N3 C18 C19 114.5(4)

loop_
_geom_bond_atom_site_label_1
_geom_bond_atom_site_label_2
_geom_bond_distance
Nb1 N1 1.768(3)
Nb1 N5 1.975(3)
Nb1 N6 2.002(3)
Nb1 N3 2.167(3)
Nb1 N2 2.239(3)
Nb1 C13 2.669(3)
N1 C1 1.397(4)
N2 C13 1.325(4)
N2 C14 1.477(4)
N3 C13 1.334(4)
N3 C18 1.464(4)
N4 C13 1.367(4)
N4 C20 1.436(5)
N4 C21 1.444(5)
N5 C22 1.449(4)
N5 C23 1.456(5)
N6 C24 1.447(4)
N6 C25 1.452(5)
C1 C6 1.404(5)
C1 C2 1.408(4)
C2 C3 1.391(5)
C2 C7 1.498(5)
C3 C4 1.362(5)
C4 C5 1.374(5)
C5 C6 1.390(5)
C6 C10 1.513(5)
C7 C8 1.517(5)
C7 C9 1.531(6)
C10 C12 1.515(5)
C10 C11 1.530(5)
C14 C15 1.512(5)
C14 C16 1.517(5)
C14 C17 1.531(5)
C18 C19 1.509(7)
